data_7156115
loop_
_publ_author_name
'Henrion, S.'
'Mac\'e, A'
'Vallejos, M. M.'
'Roisnel, T.'
'Carboni, B.'
'Villalgordo, J. M.'
'Carreaux, F.'

_publ_section_title
;
 Asymmetric synthesis of trans-4,5-disubstituted \g-butyrolactones
 involving a key allylboration step. First access to (-)-nicotlactone B
 and (-)-galbacin.
;
_journal_issue 10
_journal_name_full 'Organic &amp; biomolecular chemistry'
_journal_page_first 1672
_journal_page_last 1678
_journal_paper_doi 10.1039/c8ob00101d
_journal_volume 16
_journal_year 2018
_chemical_absolute_configuration unk
_chemical_compound_source 'synthesis as described'
_chemical_formula_moiety 'C20 H20 O5'
_chemical_formula_sum 'C20 H20 O5'
_chemical_formula_weight 340.36
_space_group_crystal_system monoclinic
_space_group_IT_number 5
_space_group_name_Hall 'C 2y'
_space_group_name_H-M_alt 'C 1 2 1'
_symmetry_space_group_name_Hall 'C 2y'
_symmetry_space_group_name_H-M 'C 1 2 1'
_atom_sites_solution_hydrogens geom
_audit_update_record
;
2017-10-04 deposited with the CCDC.
2018-02-08 downloaded from the CCDC.
;
_cell_angle_alpha 90
_cell_angle_beta 100.799(5)
_cell_angle_gamma 90
_cell_formula_units_Z 8
_cell_length_a 17.823(2)
_cell_length_b 6.9975(7)
_cell_length_c 27.834(4)
_cell_measurement_reflns_used 5719
_cell_measurement_temperature 150
_cell_measurement_theta_max 27.17
_cell_measurement_theta_min 2.98
_cell_measurement_wavelength 0.71073
_cell_volume 3409.9(7)
_computing_cell_refinement 'APEX3 (Bruker, 2015); SAINT (Bruker, 2014)'
_computing_data_collection 'SAINT (Bruker, 2014)'
_computing_data_reduction 'SAINT (Bruker, 2014)'
_computing_molecular_graphics 'SXGRAPH (Farrugia, 1999), Mercury (CSD, 2016)'
_computing_publication_material 'CRYSCALC (T. Roisnel, local program, 2016)'
_computing_structure_refinement 'SHELXL-2016/6 (Sheldrick, 2016)'
_computing_structure_solution 'SHELXT (Sheldrick, 2015)'
_diffrn_ambient_temperature 150
_diffrn_detector '(CMOS) PHOTON 100'
_diffrn_measured_fraction_theta_full 0.998
_diffrn_measured_fraction_theta_max 0.997
_diffrn_measurement_device_type 'D8 VENTURE Bruker AXS'
_diffrn_measurement_method 'rotation images'
_diffrn_radiation_monochromator 'multilayer monochromator'
_diffrn_radiation_probe x-ray
_diffrn_radiation_source 'Incoatec microfocus sealed tube'
_diffrn_radiation_type MoK\a
_diffrn_radiation_wavelength 0.71073
_diffrn_reflns_av_R_equivalents 0.0510
_diffrn_reflns_av_unetI/netI 0.0659
_diffrn_reflns_limit_h_max 23
_diffrn_reflns_limit_h_min -22
_diffrn_reflns_limit_k_max 9
_diffrn_reflns_limit_k_min -8
_diffrn_reflns_limit_l_max 36
_diffrn_reflns_limit_l_min -36
_diffrn_reflns_number 18156
_diffrn_reflns_theta_full 25.242
_diffrn_reflns_theta_max 27.485
_diffrn_reflns_theta_min 2.980
_exptl_absorpt_coefficient_mu 0.095
_exptl_absorpt_correction_T_max 0.995
_exptl_absorpt_correction_T_min 0.903
_exptl_absorpt_correction_type multi-scan
_exptl_absorpt_process_details
;
  [Sheldrick, G.M. (2014). SADABS Bruker AXS Inc., Madison, Wisconsin, USA]
;
_exptl_crystal_colour colourless
_exptl_crystal_density_diffrn 1.326
_exptl_crystal_description stick
_exptl_crystal_F_000 1440
_exptl_crystal_size_max 0.550
_exptl_crystal_size_mid 0.080
_exptl_crystal_size_min 0.050
_refine_diff_density_max 0.180
_refine_diff_density_min -0.233
_refine_diff_density_rms 0.047
_refine_ls_extinction_method none
_refine_ls_goodness_of_fit_ref 1.024
_refine_ls_hydrogen_treatment constr
_refine_ls_matrix_type full
_refine_ls_number_parameters 455
_refine_ls_number_reflns 7721
_refine_ls_number_restraints 1
_refine_ls_restrained_S_all 1.024
_refine_ls_R_factor_all 0.0723
_refine_ls_R_factor_gt 0.0468
_refine_ls_shift/su_max 0.001
_refine_ls_shift/su_mean 0.000
_refine_ls_structure_factor_coef Fsqd
_refine_ls_weighting_details 'w=1/[\s^2^(Fo^2^)+(0.0551P)^2^] where P=(Fo^2^+2Fc^2^)/3'
_refine_ls_weighting_scheme calc
_refine_ls_wR_factor_gt 0.1010
_refine_ls_wR_factor_ref 0.1107
_reflns_Friedel_coverage 0.830
_reflns_Friedel_fraction_full 0.977
_reflns_Friedel_fraction_max 0.976
_reflns_number_gt 5875
_reflns_number_total 7721
_reflns_threshold_expression >2sigma(I)
_cod_data_source_file c8ob00101d2.cif
_cod_data_source_block SH3_023
_cod_depositor_comments 'Adding full bibliography for 7156115.cif.'
_cod_database_code 7156115

loop_
_space_group_symop_operation_xyz
'x, y, z'
'-x, y, -z'
'x+1/2, y+1/2, z'
'-x+1/2, y+1/2, -z'

loop_
_atom_site_label
_atom_site_type_symbol
_atom_site_fract_x
_atom_site_fract_y
_atom_site_fract_z
_atom_site_U_iso_or_equiv
_atom_site_adp_type
_atom_site_occupancy
_atom_site_site_symmetry_order
_atom_site_calc_flag
_atom_site_refinement_flags_posn
_atom_site_refinement_flags_adp
O1 O 0.34256(11) 0.7193(3) 0.05670(7) 0.0251(5) Uani 1 1 d . .
C11 C 0.33674(17) 0.8698(4) 0.02067(10) 0.0210(6) Uani 1 1 d . .
H11 H 0.292559 0.954097 0.023676 0.025 Uiso 1 1 calc R U
C12 C 0.41133(17) 0.9847(4) 0.03446(11) 0.0221(6) Uani 1 1 d . .
H12 H 0.449796 0.927397 0.016770 0.027 Uiso 1 1 calc R U
C13 C 0.4027(2) 1.1943(4) 0.02043(12) 0.0302(7) Uani 1 1 d . .
H13A H 0.365634 1.254268 0.037655 0.045 Uiso 1 1 calc R U
H13B H 0.384602 1.205324 -0.014951 0.045 Uiso 1 1 calc R U
H13C H 0.452153 1.258496 0.029510 0.045 Uiso 1 1 calc R U
C14 C 0.32440(16) 0.7867(4) -0.03027(10) 0.0193(6) Uani 1 1 d . .
C15 C 0.27404(17) 0.8713(4) -0.06854(12) 0.0277(7) Uani 1 1 d . .
H15 H 0.246618 0.982023 -0.062246 0.033 Uiso 1 1 calc R U
C16 C 0.26260(19) 0.7971(5) -0.11638(12) 0.0326(8) Uani 1 1 d . .
H16 H 0.228058 0.855130 -0.142427 0.039 Uiso 1 1 calc R U
C17 C 0.30317(18) 0.6388(5) -0.12359(11) 0.0268(7) Uani 1 1 d . .
C18 C 0.35403(17) 0.5552(4) -0.08572(11) 0.0221(7) Uani 1 1 d . .
C19 C 0.36643(16) 0.6252(4) -0.03919(11) 0.0208(6) Uani 1 1 d . .
H19 H 0.402136 0.566896 -0.013789 0.025 Uiso 1 1 calc R U
O20 O 0.30420(14) 0.5400(3) -0.16674(8) 0.0397(6) Uani 1 1 d . .
O21 O 0.38947(13) 0.4023(3) -0.10338(8) 0.0349(6) Uani 1 1 d . .
C22 C 0.3460(2) 0.3703(5) -0.15143(13) 0.0418(9) Uani 1 1 d . .
H22A H 0.380581 0.339310 -0.174351 0.050 Uiso 1 1 calc R U
H22B H 0.310549 0.261705 -0.150992 0.050 Uiso 1 1 calc R U
C31 C 0.52083(18) 0.9827(5) 0.10876(12) 0.0319(8) Uani 1 1 d . .
H31A H 0.552418 0.900410 0.092144 0.048 Uiso 1 1 calc R U
H31B H 0.532086 0.956423 0.143961 0.048 Uiso 1 1 calc R U
H31C H 0.532081 1.116995 0.103020 0.048 Uiso 1 1 calc R U
C32 C 0.43687(17) 0.9430(4) 0.08884(10) 0.0216(6) Uani 1 1 d . .
H32 H 0.404910 1.019047 0.107824 0.026 Uiso 1 1 calc R U
C33 C 0.41501(17) 0.7320(4) 0.09012(10) 0.0214(6) Uani 1 1 d . .
H33 H 0.453358 0.655597 0.076272 0.026 Uiso 1 1 calc R U
C34 C 0.40768(16) 0.6458(4) 0.13861(10) 0.0196(6) Uani 1 1 d . .
C35 C 0.44497(17) 0.4761(4) 0.15344(11) 0.0252(7) Uani 1 1 d . .
H35 H 0.475724 0.418784 0.132978 0.030 Uiso 1 1 calc R U
C36 C 0.43901(18) 0.3861(5) 0.19738(11) 0.0278(7) Uani 1 1 d . .
H36 H 0.465723 0.271220 0.207542 0.033 Uiso 1 1 calc R U
C37 C 0.39287(17) 0.4718(4) 0.22491(10) 0.0241(7) Uani 1 1 d . .
C38 C 0.35570(17) 0.6422(4) 0.21072(11) 0.0241(7) Uani 1 1 d . .
C39 C 0.36206(17) 0.7333(4) 0.16837(11) 0.0250(7) Uani 1 1 d . .
H39 H 0.336713 0.850925 0.159365 0.030 Uiso 1 1 calc R U
O40 O 0.31457(14) 0.6966(3) 0.24574(8) 0.0380(6) Uani 1 1 d . .
O41 O 0.37655(13) 0.4121(3) 0.26902(7) 0.0320(5) Uani 1 1 d . .
C42 C 0.3132(2) 0.5285(5) 0.27522(13) 0.0357(8) Uani 1 1 d . .
H42A H 0.317349 0.564212 0.310037 0.043 Uiso 1 1 calc R U
H42B H 0.264710 0.458005 0.264678 0.043 Uiso 1 1 calc R U
O51 O 0.35638(12) 0.3593(3) 0.56479(7) 0.0296(5) Uani 1 1 d . .
C61 C 0.34919(17) 0.5172(4) 0.53068(11) 0.0234(7) Uani 1 1 d . .
H61 H 0.306471 0.601178 0.536664 0.028 Uiso 1 1 calc R U
C62 C 0.42407(17) 0.6289(4) 0.54396(11) 0.0214(6) Uani 1 1 d . .
H62 H 0.462151 0.569813 0.526255 0.026 Uiso 1 1 calc R U
C63 C 0.4165(2) 0.8395(4) 0.53012(12) 0.0301(7) Uani 1 1 d . .
H63A H 0.379327 0.900202 0.547077 0.045 Uiso 1 1 calc R U
H63B H 0.399179 0.851397 0.494694 0.045 Uiso 1 1 calc R U
H63C H 0.466222 0.902330 0.539663 0.045 Uiso 1 1 calc R U
C64 C 0.32973(16) 0.4425(4) 0.47891(11) 0.0204(6) Uani 1 1 d . .
C65 C 0.27252(17) 0.5261(4) 0.44508(11) 0.0245(7) Uani 1 1 d . .
H65 H 0.246693 0.634593 0.454533 0.029 Uiso 1 1 calc R U
C66 C 0.25123(17) 0.4558(5) 0.39703(11) 0.0261(7) Uani 1 1 d . .
H66 H 0.212007 0.514238 0.373880 0.031 Uiso 1 1 calc R U
C67 C 0.28980(16) 0.2997(4) 0.38551(11) 0.0208(6) Uani 1 1 d . .
C68 C 0.34843(17) 0.2169(4) 0.41886(11) 0.0217(6) Uani 1 1 d . .
C69 C 0.36969(17) 0.2832(4) 0.46555(11) 0.0219(6) Uani 1 1 d . .
H69 H 0.409694 0.224491 0.488069 0.026 Uiso 1 1 calc R U
O70 O 0.28035(12) 0.2023(3) 0.34140(8) 0.0297(5) Uani 1 1 d . .
C72 C 0.3320(2) 0.0456(6) 0.35015(14) 0.0463(10) Uani 1 1 d . .
H72A H 0.303088 -0.075670 0.349127 0.056 Uiso 1 1 calc R U
H72B H 0.363595 0.040818 0.324486 0.056 Uiso 1 1 calc R U
O71 O 0.37961(13) 0.0680(3) 0.39680(8) 0.0330(6) Uani 1 1 d . .
C81 C 0.53220(17) 0.6257(5) 0.61994(12) 0.0285(7) Uani 1 1 d . .
H81A H 0.564726 0.547767 0.602918 0.043 Uiso 1 1 calc R U
H81B H 0.542564 0.593683 0.654832 0.043 Uiso 1 1 calc R U
H81C H 0.543112 0.761304 0.615785 0.043 Uiso 1 1 calc R U
C82 C 0.44893(16) 0.5858(4) 0.59869(11) 0.0198(6) Uani 1 1 d . .
H82 H 0.415996 0.659732 0.617456 0.024 Uiso 1 1 calc R U
C83 C 0.42779(17) 0.3745(4) 0.59902(11) 0.0222(6) Uani 1 1 d . .
H83 H 0.467249 0.299871 0.585782 0.027 Uiso 1 1 calc R U
C84 C 0.41751(16) 0.2838(4) 0.64649(11) 0.0203(6) Uani 1 1 d . .
C85 C 0.36896(17) 0.3638(4) 0.67470(11) 0.0234(6) Uani 1 1 d . .
H85 H 0.345103 0.482621 0.665005 0.028 Uiso 1 1 calc R U
C86 C 0.35424(18) 0.2749(4) 0.71674(11) 0.0270(7) Uani 1 1 d . .
H86 H 0.321780 0.331191 0.736239 0.032 Uiso 1 1 calc R U
C87 C 0.38896(18) 0.1021(4) 0.72852(11) 0.0247(7) Uani 1 1 d . .
C88 C 0.43763(18) 0.0220(4) 0.70117(11) 0.0278(7) Uani 1 1 d . .
C89 C 0.45309(17) 0.1091(4) 0.66021(11) 0.0248(7) Uani 1 1 d . .
H89 H 0.486929 0.052780 0.641662 0.030 Uiso 1 1 calc R U
O90 O 0.46581(16) -0.1483(3) 0.72200(9) 0.0462(7) Uani 1 1 d . .
C92 C 0.4191(3) -0.1906(5) 0.75707(14) 0.0509(11) Uani 1 1 d . .
H92A H 0.450527 -0.245690 0.786973 0.061 Uiso 1 1 calc R U
H92B H 0.379110 -0.284145 0.743449 0.061 Uiso 1 1 calc R U
O91 O 0.38475(15) -0.0141(3) 0.76847(8) 0.0382(6) Uani 1 1 d . .

loop_
_atom_site_aniso_label
_atom_site_aniso_U_11
_atom_site_aniso_U_22
_atom_site_aniso_U_33
_atom_site_aniso_U_23
_atom_site_aniso_U_13
_atom_site_aniso_U_12
O1 0.0271(11) 0.0256(11) 0.0226(11) 0.0033(9) 0.0048(9) -0.0101(10)
C11 0.0214(15) 0.0179(14) 0.0263(16) 0.0025(12) 0.0116(12) 0.0007(12)
C12 0.0241(16) 0.0170(14) 0.0274(16) -0.0007(12) 0.0103(12) -0.0012(12)
C13 0.040(2) 0.0185(15) 0.0342(18) 0.0022(13) 0.0126(15) -0.0018(14)
C14 0.0163(14) 0.0183(14) 0.0250(16) 0.0034(12) 0.0087(12) 0.0001(12)
C15 0.0212(16) 0.0213(16) 0.0394(19) 0.0009(14) 0.0028(14) 0.0065(13)
C16 0.0314(18) 0.0303(17) 0.0305(18) 0.0039(14) -0.0090(15) 0.0099(15)
C17 0.0255(16) 0.0295(17) 0.0231(17) -0.0010(13) -0.0017(13) 0.0004(14)
C18 0.0218(15) 0.0163(14) 0.0279(17) -0.0014(12) 0.0041(13) 0.0032(12)
C19 0.0214(15) 0.0190(14) 0.0218(16) 0.0055(12) 0.0033(12) 0.0050(12)
O20 0.0472(15) 0.0415(14) 0.0253(13) -0.0077(10) -0.0065(11) 0.0127(12)
O21 0.0405(14) 0.0325(13) 0.0291(12) -0.0097(10) -0.0002(10) 0.0161(11)
C22 0.038(2) 0.042(2) 0.040(2) -0.0192(17) -0.0066(16) 0.0093(17)
C31 0.0302(18) 0.0271(16) 0.0377(19) 0.0042(15) 0.0041(15) -0.0108(14)
C32 0.0245(16) 0.0174(14) 0.0251(16) -0.0018(12) 0.0107(13) -0.0030(12)
C33 0.0227(15) 0.0194(15) 0.0241(16) -0.0035(12) 0.0093(13) -0.0040(13)
C34 0.0198(15) 0.0177(14) 0.0215(16) -0.0029(12) 0.0042(12) -0.0056(12)
C35 0.0269(17) 0.0251(16) 0.0242(16) -0.0030(13) 0.0064(13) 0.0007(13)
C36 0.0284(17) 0.0276(17) 0.0266(17) 0.0043(13) 0.0030(13) 0.0053(14)
C37 0.0221(16) 0.0304(17) 0.0184(15) 0.0019(13) 0.0006(12) -0.0029(13)
C38 0.0213(16) 0.0271(16) 0.0263(17) -0.0016(13) 0.0104(13) -0.0023(13)
C39 0.0246(16) 0.0216(15) 0.0310(17) 0.0004(13) 0.0110(13) 0.0013(13)
O40 0.0475(15) 0.0384(13) 0.0351(14) 0.0078(11) 0.0261(11) 0.0089(12)
O41 0.0334(12) 0.0426(13) 0.0212(12) 0.0075(10) 0.0079(9) 0.0065(11)
C42 0.0364(19) 0.043(2) 0.0301(18) 0.0111(15) 0.0124(15) 0.0056(17)
O51 0.0313(12) 0.0342(12) 0.0216(11) 0.0057(10) 0.0003(9) -0.0179(11)
C61 0.0231(16) 0.0251(16) 0.0240(16) 0.0027(12) 0.0093(13) 0.0001(13)
C62 0.0221(15) 0.0189(14) 0.0251(16) -0.0001(12) 0.0096(12) 0.0002(13)
C63 0.0336(18) 0.0222(16) 0.0362(19) 0.0055(14) 0.0109(14) -0.0033(14)
C64 0.0181(15) 0.0196(15) 0.0252(16) 0.0030(12) 0.0087(12) -0.0015(12)
C65 0.0198(15) 0.0235(16) 0.0320(18) 0.0034(13) 0.0094(13) 0.0060(13)
C66 0.0198(15) 0.0301(17) 0.0269(17) 0.0078(14) 0.0008(13) 0.0036(14)
C67 0.0185(15) 0.0230(15) 0.0215(15) 0.0020(12) 0.0052(12) -0.0037(12)
C68 0.0203(15) 0.0153(13) 0.0307(17) 0.0008(12) 0.0081(13) -0.0001(12)
C69 0.0214(15) 0.0193(14) 0.0241(16) 0.0063(12) 0.0019(12) 0.0020(12)
O70 0.0299(12) 0.0326(12) 0.0249(12) -0.0032(10) 0.0010(9) -0.0013(10)
C72 0.038(2) 0.050(2) 0.045(2) -0.0209(19) -0.0059(18) 0.0123(19)
O71 0.0359(13) 0.0276(12) 0.0330(13) -0.0074(10) 0.0000(10) 0.0095(11)
C81 0.0229(16) 0.0246(16) 0.0380(19) 0.0001(14) 0.0054(14) -0.0035(13)
C82 0.0183(14) 0.0171(14) 0.0257(16) -0.0017(12) 0.0090(12) -0.0019(12)
C83 0.0212(15) 0.0201(15) 0.0268(16) -0.0015(13) 0.0082(13) -0.0034(12)
C84 0.0176(14) 0.0177(14) 0.0247(16) -0.0004(12) 0.0020(12) -0.0039(12)
C85 0.0235(16) 0.0205(15) 0.0265(16) 0.0016(13) 0.0053(13) 0.0021(13)
C86 0.0302(17) 0.0288(17) 0.0222(16) -0.0022(13) 0.0056(13) 0.0003(14)
C87 0.0318(18) 0.0230(15) 0.0165(15) 0.0020(12) -0.0027(13) -0.0052(14)
C88 0.0299(18) 0.0242(17) 0.0253(17) 0.0020(13) -0.0054(14) 0.0027(14)
C89 0.0216(15) 0.0244(16) 0.0279(17) -0.0029(13) 0.0037(13) 0.0028(13)
O90 0.0669(18) 0.0329(13) 0.0385(15) 0.0135(11) 0.0090(13) 0.0223(13)
C92 0.090(3) 0.031(2) 0.030(2) 0.0084(16) 0.006(2) 0.007(2)
O91 0.0597(17) 0.0311(12) 0.0224(12) 0.0085(10) 0.0041(11) 0.0056(12)

loop_
_atom_type_symbol
_atom_type_description
_atom_type_scat_dispersion_real
_atom_type_scat_dispersion_imag
_atom_type_scat_source
C C 0.0033 0.0016 'International Tables Vol C Tables 4.2.6.8 and 6.1.1.4'
H H 0.0000 0.0000 'International Tables Vol C Tables 4.2.6.8 and 6.1.1.4'
O O 0.0106 0.0060 'International Tables Vol C Tables 4.2.6.8 and 6.1.1.4'

loop_
_geom_angle_atom_site_label_1
_geom_angle_atom_site_label_2
_geom_angle_atom_site_label_3
_geom_angle
C11 O1 C33 110.0(2)
O1 C11 C14 110.5(2)
O1 C11 C12 105.2(2)
C14 C11 C12 113.7(2)
O1 C11 H11 109.1
C14 C11 H11 109.1
C12 C11 H11 109.1
C13 C12 C32 116.0(3)
C13 C12 C11 113.5(3)
C32 C12 C11 103.3(2)
C13 C12 H12 107.9
C32 C12 H12 107.9
C11 C12 H12 107.9
C12 C13 H13A 109.5
C12 C13 H13B 109.5
H13A C13 H13B 109.5
C12 C13 H13C 109.5
H13A C13 H13C 109.5
H13B C13 H13C 109.5
C15 C14 C19 119.8(3)
C15 C14 C11 121.0(3)
C19 C14 C11 119.2(3)
C14 C15 C16 121.8(3)
C14 C15 H15 119.1
C16 C15 H15 119.1
C17 C16 C15 117.0(3)
C17 C16 H16 121.5
C15 C16 H16 121.5
C16 C17 C18 121.5(3)
C16 C17 O20 128.9(3)
C18 C17 O20 109.6(3)
C19 C18 O21 127.9(3)
C19 C18 C17 122.5(3)
O21 C18 C17 109.6(3)
C18 C19 C14 117.4(3)
C18 C19 H19 121.3
C14 C19 H19 121.3
C17 O20 C22 104.3(2)
C18 O21 C22 104.5(2)
O20 C22 O21 108.1(2)
O20 C22 H22A 110.1
O21 C22 H22A 110.1
O20 C22 H22B 110.1
O21 C22 H22B 110.1
H22A C22 H22B 108.4
C32 C31 H31A 109.5
C32 C31 H31B 109.5
H31A C31 H31B 109.5
C32 C31 H31C 109.5
H31A C31 H31C 109.5
H31B C31 H31C 109.5
C31 C32 C12 114.7(2)
C31 C32 C33 113.9(3)
C12 C32 C33 100.3(2)
C31 C32 H32 109.2
C12 C32 H32 109.2
C33 C32 H32 109.2
O1 C33 C34 109.6(2)
O1 C33 C32 104.2(2)
C34 C33 C32 118.2(2)
O1 C33 H33 108.2
C34 C33 H33 108.2
C32 C33 H33 108.2
C35 C34 C39 119.7(3)
C35 C34 C33 119.5(3)
C39 C34 C33 120.7(3)
C34 C35 C36 122.4(3)
C34 C35 H35 118.8
C36 C35 H35 118.8
C37 C36 C35 116.5(3)
C37 C36 H36 121.7
C35 C36 H36 121.7
C36 C37 O41 128.2(3)
C36 C37 C38 121.7(3)
O41 C37 C38 110.2(3)
C39 C38 O40 128.6(3)
C39 C38 C37 122.4(3)
O40 C38 C37 109.0(3)
C38 C39 C34 117.2(3)
C38 C39 H39 121.4
C34 C39 H39 121.4
C38 O40 C42 104.3(2)
C37 O41 C42 103.8(2)
O41 C42 O40 107.4(3)
O41 C42 H42A 110.2
O40 C42 H42A 110.2
O41 C42 H42B 110.2
O40 C42 H42B 110.2
H42A C42 H42B 108.5
C83 O51 C61 109.6(2)
O51 C61 C64 109.7(2)
O51 C61 C62 105.4(2)
C64 C61 C62 116.2(2)
O51 C61 H61 108.4
C64 C61 H61 108.4
C62 C61 H61 108.4
C63 C62 C61 113.7(3)
C63 C62 C82 115.9(2)
C61 C62 C82 102.5(2)
C63 C62 H62 108.1
C61 C62 H62 108.1
C82 C62 H62 108.1
C62 C63 H63A 109.5
C62 C63 H63B 109.5
H63A C63 H63B 109.5
C62 C63 H63C 109.5
H63A C63 H63C 109.5
H63B C63 H63C 109.5
C65 C64 C69 120.0(3)
C65 C64 C61 120.8(3)
C69 C64 C61 119.2(3)
C64 C65 C66 122.1(3)
C64 C65 H65 118.9
C66 C65 H65 118.9
C67 C66 C65 116.5(3)
C67 C66 H66 121.8
C65 C66 H66 121.8
C66 C67 O70 128.3(3)
C66 C67 C68 121.9(3)
O70 C67 C68 109.8(3)
C69 C68 O71 128.2(3)
C69 C68 C67 122.3(3)
O71 C68 C67 109.5(3)
C68 C69 C64 117.1(3)
C68 C69 H69 121.4
C64 C69 H69 121.4
C67 O70 C72 105.0(2)
O71 C72 O70 109.1(3)
O71 C72 H72A 109.9
O70 C72 H72A 109.9
O71 C72 H72B 109.9
O70 C72 H72B 109.9
H72A C72 H72B 108.3
C68 O71 C72 105.6(2)
C82 C81 H81A 109.5
C82 C81 H81B 109.5
H81A C81 H81B 109.5
C82 C81 H81C 109.5
H81A C81 H81C 109.5
H81B C81 H81C 109.5
C81 C82 C83 113.6(3)
C81 C82 C62 115.5(3)
C83 C82 C62 99.8(2)
C81 C82 H82 109.2
C83 C82 H82 109.2
C62 C82 H82 109.2
O51 C83 C84 108.1(2)
O51 C83 C82 104.8(2)
C84 C83 C82 118.9(3)
O51 C83 H83 108.2
C84 C83 H83 108.2
C82 C83 H83 108.2
C85 C84 C89 119.8(3)
C85 C84 C83 121.1(3)
C89 C84 C83 119.0(3)
C84 C85 C86 122.0(3)
C84 C85 H85 119.0
C86 C85 H85 119.0
C87 C86 C85 116.6(3)
C87 C86 H86 121.7
C85 C86 H86 121.7
C86 C87 C88 122.0(3)
C86 C87 O91 128.2(3)
C88 C87 O91 109.8(3)
C89 C88 C87 121.8(3)
C89 C88 O90 128.5(3)
C87 C88 O90 109.7(3)
C88 C89 C84 117.8(3)
C88 C89 H89 121.1
C84 C89 H89 121.1
C88 O90 C92 104.7(3)
O90 C92 O91 107.4(3)
O90 C92 H92A 110.2
O91 C92 H92A 110.2
O90 C92 H92B 110.2
O91 C92 H92B 110.2
H92A C92 H92B 108.5
C87 O91 C92 103.7(2)

loop_
_geom_bond_atom_site_label_1
_geom_bond_atom_site_label_2
_geom_bond_distance
O1 C11 1.444(3)
O1 C33 1.446(3)
C11 C14 1.510(4)
C11 C12 1.540(4)
C11 H11 1.0000
C12 C13 1.518(4)
C12 C32 1.525(4)
C12 H12 1.0000
C13 H13A 0.9800
C13 H13B 0.9800
C13 H13C 0.9800
C14 C15 1.390(4)
C14 C19 1.404(4)
C15 C16 1.408(5)
C15 H15 0.9500
C16 C17 1.358(5)
C16 H16 0.9500
C17 C18 1.385(4)
C17 O20 1.389(4)
C18 C19 1.364(4)
C18 O21 1.379(3)
C19 H19 0.9500
O20 C22 1.424(4)
O21 C22 1.432(4)
C22 H22A 0.9900
C22 H22B 0.9900
C31 C32 1.521(4)
C31 H31A 0.9800
C31 H31B 0.9800
C31 H31C 0.9800
C32 C33 1.529(4)
C32 H32 1.0000
C33 C34 1.506(4)
C33 H33 1.0000
C34 C35 1.386(4)
C34 C39 1.405(4)
C35 C36 1.397(4)
C35 H35 0.9500
C36 C37 1.363(4)
C36 H36 0.9500
C37 O41 1.378(3)
C37 C38 1.385(4)
C38 C39 1.363(4)
C38 O40 1.379(4)
C39 H39 0.9500
O40 C42 1.437(4)
O41 C42 1.429(4)
C42 H42A 0.9900
C42 H42B 0.9900
O51 C83 1.444(4)
O51 C61 1.447(3)
C61 C64 1.511(4)
C61 C62 1.531(4)
C61 H61 1.0000
C62 C63 1.522(4)
C62 C82 1.535(4)
C62 H62 1.0000
C63 H63A 0.9800
C63 H63B 0.9800
C63 H63C 0.9800
C64 C65 1.382(4)
C64 C69 1.410(4)
C65 C66 1.409(4)
C65 H65 0.9500
C66 C67 1.360(4)
C66 H66 0.9500
C67 O70 1.387(4)
C67 C68 1.388(4)
C68 C69 1.365(4)
C68 O71 1.378(4)
C69 H69 0.9500
O70 C72 1.423(4)
C72 O71 1.421(4)
C72 H72A 0.9900
C72 H72B 0.9900
C81 C82 1.517(4)
C81 H81A 0.9800
C81 H81B 0.9800
C81 H81C 0.9800
C82 C83 1.526(4)
C82 H82 1.0000
C83 C84 1.508(4)
C83 H83 1.0000
C84 C85 1.390(4)
C84 C89 1.397(4)
C85 C86 1.393(4)
C85 H85 0.9500
C86 C87 1.370(4)
C86 H86 0.9500
C87 C88 1.376(5)
C87 O91 1.391(4)
C88 C89 1.366(4)
C88 O90 1.378(4)
C89 H89 0.9500
O90 C92 1.427(5)
C92 O91 1.440(5)
C92 H92A 0.9900
C92 H92B 0.9900

loop_
_geom_torsion_atom_site_label_1
_geom_torsion_atom_site_label_2
_geom_torsion_atom_site_label_3
_geom_torsion_atom_site_label_4
_geom_torsion
C33 O1 C11 C14 121.8(2)
C33 O1 C11 C12 -1.3(3)
O1 C11 C12 C13 -150.4(2)
C14 C11 C12 C13 88.6(3)
O1 C11 C12 C32 -23.9(3)
C14 C11 C12 C32 -145.0(2)
O1 C11 C14 C15 139.9(3)
C12 C11 C14 C15 -102.1(3)
O1 C11 C14 C19 -42.2(3)
C12 C11 C14 C19 75.8(3)
C19 C14 C15 C16 1.2(4)
C11 C14 C15 C16 179.2(3)
C14 C15 C16 C17 -0.1(5)
C15 C16 C17 C18 -0.6(5)
C15 C16 C17 O20 -178.4(3)
C16 C17 C18 C19 0.2(5)
O20 C17 C18 C19 178.3(3)
C16 C17 C18 O21 -177.6(3)
O20 C17 C18 O21 0.5(4)
O21 C18 C19 C14 178.3(3)
C17 C18 C19 C14 0.9(4)
C15 C14 C19 C18 -1.6(4)
C11 C14 C19 C18 -179.6(3)
C16 C17 O20 C22 -170.4(3)
C18 C17 O20 C22 11.6(4)
C19 C18 O21 C22 170.0(3)
C17 C18 O21 C22 -12.3(3)
C17 O20 C22 O21 -19.2(4)
C18 O21 C22 O20 19.6(4)
C13 C12 C32 C31 -74.4(4)
C11 C12 C32 C31 160.7(3)
C13 C12 C32 C33 163.1(3)
C11 C12 C32 C33 38.3(3)
C11 O1 C33 C34 153.5(2)
C11 O1 C33 C32 26.1(3)
C31 C32 C33 O1 -162.6(2)
C12 C32 C33 O1 -39.6(3)
C31 C32 C33 C34 75.6(3)
C12 C32 C33 C34 -161.4(2)
O1 C33 C34 C35 111.1(3)
C32 C33 C34 C35 -129.9(3)
O1 C33 C34 C39 -67.4(3)
C32 C33 C34 C39 51.6(4)
C39 C34 C35 C36 0.2(4)
C33 C34 C35 C36 -178.4(3)
C34 C35 C36 C37 1.4(5)
C35 C36 C37 O41 179.2(3)
C35 C36 C37 C38 -1.9(5)
C36 C37 C38 C39 0.8(5)
O41 C37 C38 C39 179.9(3)
C36 C37 C38 O40 -178.9(3)
O41 C37 C38 O40 0.2(3)
O40 C38 C39 C34 -179.6(3)
C37 C38 C39 C34 0.8(5)
C35 C34 C39 C38 -1.3(4)
C33 C34 C39 C38 177.2(3)
C39 C38 O40 C42 166.3(3)
C37 C38 O40 C42 -14.1(3)
C36 C37 O41 C42 -167.2(3)
C38 C37 O41 C42 13.8(3)
C37 O41 C42 O40 -22.4(3)
C38 O40 C42 O41 22.7(3)
C83 O51 C61 C64 129.0(2)
C83 O51 C61 C62 3.2(3)
O51 C61 C62 C63 -153.7(3)
C64 C61 C62 C63 84.6(3)
O51 C61 C62 C82 -27.8(3)
C64 C61 C62 C82 -149.6(2)
O51 C61 C64 C65 133.9(3)
C62 C61 C64 C65 -106.7(3)
O51 C61 C64 C69 -44.8(3)
C62 C61 C64 C69 74.6(3)
C69 C64 C65 C66 1.0(4)
C61 C64 C65 C66 -177.8(3)
C64 C65 C66 C67 0.3(4)
C65 C66 C67 O70 179.9(3)
C65 C66 C67 C68 -1.7(4)
C66 C67 C68 C69 1.8(5)
O70 C67 C68 C69 -179.5(3)
C66 C67 C68 O71 -177.0(3)
O70 C67 C68 O71 1.7(3)
O71 C68 C69 C64 178.2(3)
C67 C68 C69 C64 -0.5(4)
C65 C64 C69 C68 -0.9(4)
C61 C64 C69 C68 177.9(3)
C66 C67 O70 C72 -176.9(3)
C68 C67 O70 C72 4.5(3)
C67 O70 C72 O71 -8.9(4)
C69 C68 O71 C72 174.1(3)
C67 C68 O71 C72 -7.1(3)
O70 C72 O71 C68 9.9(4)
C63 C62 C82 C81 -73.3(3)
C61 C62 C82 C81 162.4(3)
C63 C62 C82 C83 164.5(3)
C61 C62 C82 C83 40.2(3)
C61 O51 C83 C84 150.8(2)
C61 O51 C83 C82 23.1(3)
C81 C82 C83 O51 -162.6(2)
C62 C82 C83 O51 -39.1(3)
C81 C82 C83 C84 76.5(3)
C62 C82 C83 C84 -160.0(2)
O51 C83 C84 C85 -66.6(3)
C82 C83 C84 C85 52.6(4)
O51 C83 C84 C89 108.5(3)
C82 C83 C84 C89 -132.3(3)
C89 C84 C85 C86 0.0(5)
C83 C84 C85 C86 175.1(3)
C84 C85 C86 C87 -1.2(5)
C85 C86 C87 C88 1.7(4)
C85 C86 C87 O91 179.1(3)
C86 C87 C88 C89 -1.1(5)
O91 C87 C88 C89 -178.8(3)
C86 C87 C88 O90 178.3(3)
O91 C87 C88 O90 0.6(4)
C87 C88 C89 C84 -0.2(4)
O90 C88 C89 C84 -179.5(3)
C85 C84 C89 C88 0.7(4)
C83 C84 C89 C88 -174.5(3)
C89 C88 O90 C92 -167.9(3)
C87 C88 O90 C92 12.7(4)
C88 O90 C92 O91 -21.0(4)
C86 C87 O91 C92 169.0(3)
C88 C87 O91 C92 -13.4(4)
O90 C92 O91 C87 21.2(4)
